data_2226233
loop_
_publ_author_name
'Zhao, Min Min'
'Shi, Ping Ping'

_publ_section_title
;
 Melaminium perchlorate monohydrate
;
_journal_coeditor_code NG2764
_journal_issue 6
_journal_name_full 'Acta Crystallographica Section E'
_journal_page_first o1463
_journal_paper_doi 10.1107/S160053681001857X
_journal_volume 66
_journal_year 2010
_chemical_formula_iupac 'C3 H7 N6 +, Cl O4 -, H2 O1'
_chemical_formula_moiety 'C3 H7 N6 +, Cl O4 -, H2 O1'
_chemical_formula_sum 'C3 H9 Cl N6 O5'
_chemical_formula_weight 244.61
_chemical_name_common
;
Melaminium perchlorate monohydrate
;
_chemical_name_systematic
;
2,4,6-triamino-1,3,5-triazin-1-ium perchlorate monohydrate
;
_space_group_IT_number 2
_symmetry_cell_setting triclinic
_symmetry_space_group_name_Hall '-P 1'
_symmetry_space_group_name_H-M 'P -1'
_atom_sites_solution_hydrogens geom
_atom_sites_solution_primary direct
_atom_sites_solution_secondary difmap
_audit_creation_method SHELXL-97
_cell_angle_alpha 102.72(4)
_cell_angle_beta 94.58(3)
_cell_angle_gamma 110.78(2)
_cell_formula_units_Z 2
_cell_length_a 5.654(4)
_cell_length_b 7.553(7)
_cell_length_c 11.893(10)
_cell_measurement_reflns_used 1388
_cell_measurement_temperature 293(2)
_cell_measurement_theta_max 27.5631
_cell_measurement_theta_min 2.9932
_cell_volume 456.2(7)
_computing_cell_refinement '<i>CrystalClear</i> (Rigaku, 2005)'
_computing_data_collection '<i>CrystalClear</i> (Rigaku, 2005)'
_computing_data_reduction '<i>CrystalClear</i> (Rigaku, 2005)'
_computing_molecular_graphics '<i>SHELXTL</i> (Sheldrick, 2008)'
_computing_publication_material '<i>PRPKAPPA</i> (Ferguson, 1999)'
_computing_structure_refinement '<i>SHELXS97</i> (Sheldrick, 2008)'
_computing_structure_solution '<i>SHELXS97</i> (Sheldrick, 2008)'
_diffrn_ambient_temperature 293(2)
_diffrn_detector_area_resol_mean 28.5714
_diffrn_measured_fraction_theta_full 0.976
_diffrn_measured_fraction_theta_max 0.976
_diffrn_measurement_device_type 'Rigaku SCXmini diffractometer'
_diffrn_measurement_method CCD_Profile_fitting
_diffrn_radiation_monochromator graphite
_diffrn_radiation_source 'fine-focus sealed tube'
_diffrn_radiation_type MoK\a
_diffrn_radiation_wavelength 0.71073
_diffrn_reflns_av_R_equivalents 0.0295
_diffrn_reflns_av_sigmaI/netI 0.0406
_diffrn_reflns_limit_h_max 7
_diffrn_reflns_limit_h_min -7
_diffrn_reflns_limit_k_max 9
_diffrn_reflns_limit_k_min -9
_diffrn_reflns_limit_l_max 14
_diffrn_reflns_limit_l_min -15
_diffrn_reflns_number 4902
_diffrn_reflns_theta_full 27.51
_diffrn_reflns_theta_max 27.51
_diffrn_reflns_theta_min 2.99
_diffrn_standards_number 0
_exptl_absorpt_coefficient_mu 0.438
_exptl_absorpt_correction_T_max 0.916
_exptl_absorpt_correction_T_min 0.916
_exptl_absorpt_correction_type multi-scan
_exptl_absorpt_process_details '(CrystalClear; Rigaku, 2005)'
_exptl_crystal_colour Colorless
_exptl_crystal_density_diffrn 1.781
_exptl_crystal_density_method 'not measured'
_exptl_crystal_description Prism
_exptl_crystal_F_000 252
_exptl_crystal_size_max 0.2000
_exptl_crystal_size_mid 0.2000
_exptl_crystal_size_min 0.2000
_refine_diff_density_max 0.292
_refine_diff_density_min -0.409
_refine_ls_extinction_method none
_refine_ls_goodness_of_fit_ref 0.901
_refine_ls_hydrogen_treatment mixed
_refine_ls_matrix_type full
_refine_ls_number_parameters 163
_refine_ls_number_reflns 2051
_refine_ls_number_restraints 10
_refine_ls_restrained_S_all 0.900
_refine_ls_R_factor_all 0.0383
_refine_ls_R_factor_gt 0.0313
_refine_ls_shift/su_max 0.001
_refine_ls_shift/su_mean 0.000
_refine_ls_structure_factor_coef Fsqd
_refine_ls_weighting_details 'calc w=1/[\s^2^(Fo^2^)+(0.0659P)^2^+0.0106P] where P=(Fo^2^+2Fc^2^)/3'
_refine_ls_weighting_scheme calc
_refine_ls_wR_factor_gt 0.0872
_refine_ls_wR_factor_ref 0.0905
_reflns_number_gt 1719
_reflns_number_total 2051
_reflns_threshold_expression I>2sigma(I)
_cod_data_source_file ng2764.cif
_cod_data_source_block I
_cod_original_cell_volume 456.1(7)
_cod_database_code 2226233
_cod_database_fobs_code 2226233

loop_
_symmetry_equiv_pos_as_xyz
'x, y, z'
'-x, -y, -z'

loop_
_atom_site_type_symbol
_atom_site_label
_atom_site_fract_x
_atom_site_fract_y
_atom_site_fract_z
_atom_site_U_iso_or_equiv
_atom_site_adp_type
_atom_site_calc_flag
_atom_site_refinement_flags
_atom_site_occupancy
_atom_site_disorder_assembly
_atom_site_disorder_group
C C1 0.5601(3) 0.8552(2) 0.63004(14) 0.0133(3) Uani d . 1 . .
C C2 0.7940(3) 0.7067(2) 0.53001(14) 0.0129(3) Uani d . 1 . .
C C3 0.7094(3) 0.6425(2) 0.70349(14) 0.0130(3) Uani d . 1 . .
O O1 1.0855(2) 1.12497(17) 0.75979(9) 0.0166(3) Uani d . 1 . .
O O2 1.1733(2) 1.45744(17) 0.84904(11) 0.0201(3) Uani d . 1 . .
O O3 0.8606(3) 1.2106(2) 0.90661(11) 0.0274(3) Uani d . 1 . .
O O4 1.2993(3) 1.26696(19) 0.95543(11) 0.0244(3) Uani d . 1 . .
O O5 1.3200(3) 0.87257(18) 0.88354(10) 0.0196(3) Uani d D 1 . .
H H5B 1.346(4) 0.9895(10) 0.9193(14) 0.023 Uiso d D 1 . .
H H5A 1.259(4) 0.7975(19) 0.9260(13) 0.023 Uiso d D 1 . .
Cl Cl1 1.10439(7) 1.26476(5) 0.86874(3) 0.01324(13) Uani d . 1 . .
N N1 0.4347(3) 0.9749(2) 0.64603(13) 0.0172(3) Uani d D 1 . .
H H1B 0.357(3) 0.990(3) 0.7040(12) 0.021 Uiso d D 1 . .
H H1A 0.409(4) 1.034(3) 0.5952(13) 0.021 Uiso d D 1 . .
N N2 0.7213(3) 0.5547(2) 0.78757(13) 0.0169(3) Uani d D 1 . .
H H2B 0.657(4) 0.576(3) 0.8500(11) 0.020 Uiso d D 1 . .
H H2A 0.818(3) 0.489(3) 0.7840(16) 0.020 Uiso d D 1 . .
N N3 0.8987(3) 0.6748(2) 0.43553(13) 0.0162(3) Uani d D 1 . .
H H3B 0.975(3) 0.594(2) 0.4283(17) 0.019 Uiso d D 1 . .
H H3A 0.890(4) 0.741(3) 0.3865(13) 0.019 Uiso d D 1 . .
N N4 0.5745(3) 0.7610(2) 0.71408(11) 0.0131(3) Uani d D 1 . .
H H4A 0.500(3) 0.784(3) 0.7707(11) 0.016 Uiso d D 1 . .
N N5 0.8221(3) 0.61161(19) 0.61130(11) 0.0131(3) Uani d . 1 . .
N N6 0.6663(3) 0.8296(2) 0.53570(11) 0.0129(3) Uani d . 1 . .

loop_
_atom_site_aniso_label
_atom_site_aniso_U_11
_atom_site_aniso_U_22
_atom_site_aniso_U_33
_atom_site_aniso_U_12
_atom_site_aniso_U_13
_atom_site_aniso_U_23
C1 0.0126(7) 0.0127(7) 0.0130(8) 0.0043(6) 0.0003(6) 0.0015(6)
C2 0.0130(7) 0.0121(7) 0.0118(8) 0.0041(6) 0.0006(6) 0.0012(6)
C3 0.0115(7) 0.0123(7) 0.0136(8) 0.0036(6) 0.0014(6) 0.0024(6)
O1 0.0217(6) 0.0173(6) 0.0111(6) 0.0095(5) 0.0030(5) 0.0008(5)
O2 0.0241(7) 0.0143(6) 0.0249(7) 0.0091(5) 0.0061(5) 0.0073(5)
O3 0.0210(7) 0.0342(8) 0.0240(7) 0.0048(6) 0.0153(6) 0.0072(6)
O4 0.0325(8) 0.0254(7) 0.0162(6) 0.0170(6) -0.0064(5) 0.0012(5)
O5 0.0282(7) 0.0153(6) 0.0185(6) 0.0093(5) 0.0111(5) 0.0067(5)
Cl1 0.0151(2) 0.0145(2) 0.0113(2) 0.00664(15) 0.00399(14) 0.00364(15)
N1 0.0233(8) 0.0230(8) 0.0138(7) 0.0167(6) 0.0076(6) 0.0069(6)
N2 0.0202(8) 0.0240(8) 0.0151(7) 0.0145(6) 0.0089(6) 0.0099(6)
N3 0.0240(8) 0.0194(7) 0.0136(7) 0.0151(6) 0.0082(6) 0.0077(6)
N4 0.0151(7) 0.0163(7) 0.0102(7) 0.0079(6) 0.0060(5) 0.0039(6)
N5 0.0154(7) 0.0146(7) 0.0119(7) 0.0079(6) 0.0040(5) 0.0044(5)
N6 0.0159(7) 0.0145(6) 0.0103(7) 0.0084(6) 0.0028(5) 0.0029(5)

loop_
_atom_type_symbol
_atom_type_description
_atom_type_scat_dispersion_real
_atom_type_scat_dispersion_imag
_atom_type_scat_source
C C 0.0033 0.0016 'International Tables Vol C Tables 4.2.6.8 and 6.1.1.4'
H H 0.0000 0.0000 'International Tables Vol C Tables 4.2.6.8 and 6.1.1.4'
N N 0.0061 0.0033 'International Tables Vol C Tables 4.2.6.8 and 6.1.1.4'
O O 0.0106 0.0060 'International Tables Vol C Tables 4.2.6.8 and 6.1.1.4'
Cl Cl 0.1484 0.1585 'International Tables Vol C Tables 4.2.6.8 and 6.1.1.4'

loop_
_geom_angle_atom_site_label_1
_geom_angle_atom_site_label_2
_geom_angle_atom_site_label_3
_geom_angle_site_symmetry_1
_geom_angle_site_symmetry_3
_geom_angle
_geom_angle_publ_flag
N6 C1 N1 . . 120.73(15) ?
N6 C1 N4 . . 121.88(15) ?
N1 C1 N4 . . 117.39(15) ?
N3 C2 N5 . . 116.85(15) ?
N3 C2 N6 . . 117.06(15) ?
N5 C2 N6 . . 126.09(15) ?
N2 C3 N5 . . 120.63(15) ?
N2 C3 N4 . . 117.70(15) ?
N5 C3 N4 . . 121.65(15) ?
H5B O5 H5A . . 109.5(11) ?
O3 Cl1 O4 . . 110.66(10) ?
O3 Cl1 O2 . . 109.04(8) ?
O4 Cl1 O2 . . 109.67(9) ?
O3 Cl1 O1 . . 109.34(9) ?
O4 Cl1 O1 . . 109.31(9) ?
O2 Cl1 O1 . . 108.79(9) ?
C1 N1 H1B . . 123.3(14) ?
C1 N1 H1A . . 123.2(14) ?
H1B N1 H1A . . 113.2(19) ?
C3 N2 H2B . . 122.9(13) ?
C3 N2 H2A . . 117.4(13) ?
H2B N2 H2A . . 118.9(18) ?
C2 N3 H3B . . 119.0(13) ?
C2 N3 H3A . . 116.9(13) ?
H3B N3 H3A . . 124.0(19) ?
C3 N4 C1 . . 119.41(14) ?
C3 N4 H4A . . 124.6(13) ?
C1 N4 H4A . . 116.0(13) ?
C3 N5 C2 . . 115.48(14) ?
C1 N6 C2 . . 115.45(14) ?

loop_
_geom_bond_atom_site_label_1
_geom_bond_atom_site_label_2
_geom_bond_site_symmetry_2
_geom_bond_distance
_geom_bond_publ_flag
C1 N6 . 1.324(2) ?
C1 N1 . 1.325(2) ?
C1 N4 . 1.362(2) ?
C2 N3 . 1.327(2) ?
C2 N5 . 1.356(2) ?
C2 N6 . 1.357(2) ?
C3 N2 . 1.325(2) ?
C3 N5 . 1.329(2) ?
C3 N4 . 1.360(2) ?
O1 Cl1 . 1.4493(16) ?
O2 Cl1 . 1.4446(18) ?
O3 Cl1 . 1.4318(16) ?
O4 Cl1 . 1.4406(16) ?
O5 H5B . 0.845(5) ?
O5 H5A . 0.843(5) ?
N1 H1B . 0.855(5) ?
N1 H1A . 0.860(5) ?
N2 H2B . 0.861(5) ?
N2 H2A . 0.859(5) ?
N3 H3B . 0.854(5) ?
N3 H3A . 0.855(5) ?
N4 H4A . 0.840(5) ?

loop_
_geom_hbond_atom_site_label_D
_geom_hbond_atom_site_label_H
_geom_hbond_atom_site_label_A
_geom_hbond_site_symmetry_A
_geom_hbond_distance_DH
_geom_hbond_distance_HA
_geom_hbond_distance_DA
_geom_hbond_angle_DHA
O5 H5B O4 . 0.845(5) 2.160(9) 2.960(3) 157.9(19)
O5 H5B O5 2_877 0.845(5) 2.639(19) 3.081(3) 114.0(15)
O5 H5A O3 2_777 0.843(5) 2.159(11) 2.883(3) 143.8(15)
O5 H5A O2 1_545 0.843(5) 2.384(15) 2.867(3) 117.0(13)
N1 H1B O1 1_455 0.855(5) 2.192(14) 2.890(2) 138.7(17)
N1 H1B O5 1_455 0.855(5) 2.484(15) 3.146(3) 134.8(17)
N1 H1A N6 2_676 0.860(5) 2.138(6) 2.998(3) 177.5(19)
N2 H2B O4 2_777 0.861(5) 2.306(11) 3.086(3) 150.7(19)
N2 H2B O2 1_445 0.861(5) 2.555(18) 3.108(3) 122.9(17)
N2 H2A O2 1_545 0.859(5) 2.203(11) 2.979(3) 150.2(18)
N2 H2A Cl1 1_545 0.859(5) 2.989(9) 3.792(3) 156.6(16)
N3 H3B N5 2_766 0.854(5) 2.234(6) 3.084(3) 173.3(18)
N3 H3A O1 2_776 0.855(5) 2.189(7) 3.029(3) 167.5(18)
N4 H4A O5 1_455 0.840(5) 1.895(7) 2.723(2) 168.3(18)

loop_
_cod_related_entry_id
_cod_related_entry_database
_cod_related_entry_code
1 ChemSpider 30656094
